data_8101865
loop_
_publ_author_name
'Jiang, X.-H.'
'Zhang, W.-G.'
'Zhong, Y.'
'Wang, S.-L.'

_publ_section_title
;
Crystal structure of (2,2'-bipyridine)bis(n-butyldithiocarbonato-S,
S')cadmium(II), Cd(C~4~H~9~COS~2~)~2~(C~10~H~8~N~2~)
;
_journal_issue 4
_journal_name_full 'Zeitschrift f\"ur Kristallographie - New Crystal Structures'
_journal_page_first 569
_journal_page_last 570
_journal_volume 220
_journal_year 2005
_chemical_formula_sum 'C20 H26 Cd N2 O2 S4'
_chemical_formula_weight 567.07
_chemical_name_systematic
; 
(2,2'-bipyridine)bis(n-butyl dithiocarbonato-S,S')cadmium(II)
;
_space_group_IT_number 14
_symmetry_cell_setting monoclinic
_symmetry_space_group_name_Hall '-P 2ybc'
_symmetry_space_group_name_H-M 'P 1 21/c 1'
_atom_sites_solution_hydrogens mixed
_atom_sites_solution_primary direct
_atom_sites_solution_secondary difmap
_audit_creation_method SHELXL-97
_cell_angle_alpha 90.00
_cell_angle_beta 98.316(1)
_cell_angle_gamma 90.00
_cell_formula_units_Z 4
_cell_length_a 10.5503(7)
_cell_length_b 17.0555(11)
_cell_length_c 13.9358(9)
_cell_measurement_reflns_used 4394
_cell_measurement_temperature 294(2)
_cell_measurement_theta_max 25
_cell_measurement_theta_min 2.5
_cell_volume 2481.3(3)
_computing_cell_refinement 'Bruker SMART'
_computing_data_collection 'Bruker SMART'
_computing_data_reduction 'Bruker SHELXTL'
_computing_molecular_graphics 'Bruker SHELXTL'
_computing_publication_material 'Bruker SHELXTL'
_computing_structure_refinement 'SHELXL-97 (Sheldrick, 1997)'
_computing_structure_solution 'SHELXS-97 (Sheldrick, 1990)'
_diffrn_ambient_temperature 294(2)
_diffrn_measured_fraction_theta_full 0.945
_diffrn_measured_fraction_theta_max 0.945
_diffrn_measurement_device_type 'Bruker SMART CCD'
_diffrn_measurement_method phi/omega
_diffrn_radiation_monochromator graphite
_diffrn_radiation_source 'fine-focus sealed tube'
_diffrn_radiation_type MoK\a
_diffrn_radiation_wavelength 0.71073
_diffrn_reflns_av_R_equivalents 0.0352
_diffrn_reflns_av_sigmaI/netI 0.0514
_diffrn_reflns_limit_h_max 14
_diffrn_reflns_limit_h_min -11
_diffrn_reflns_limit_k_max 17
_diffrn_reflns_limit_k_min -22
_diffrn_reflns_limit_l_max 18
_diffrn_reflns_limit_l_min -18
_diffrn_reflns_number 15208
_diffrn_reflns_theta_full 28.30
_diffrn_reflns_theta_max 28.30
_diffrn_reflns_theta_min 1.90
_exptl_absorpt_coefficient_mu 1.235
_exptl_absorpt_correction_T_max 0.95874
_exptl_absorpt_correction_T_min 0.75112
_exptl_absorpt_correction_type empirical
_exptl_crystal_colour colorless
_exptl_crystal_density_diffrn 1.518
_exptl_crystal_density_meas ?
_exptl_crystal_density_method 'not measured'
_exptl_crystal_description columnar
_exptl_crystal_F_000 1152
_exptl_crystal_size_max 0.40
_exptl_crystal_size_mid 0.20
_exptl_crystal_size_min 0.15
_refine_diff_density_max 0.364
_refine_diff_density_min -0.300
_refine_diff_density_rms 0.054
_refine_ls_extinction_method none
_refine_ls_goodness_of_fit_ref 0.873
_refine_ls_hydrogen_treatment mixed
_refine_ls_matrix_type full
_refine_ls_number_parameters 262
_refine_ls_number_reflns 5836
_refine_ls_number_restraints 0
_refine_ls_restrained_S_all 0.873
_refine_ls_R_factor_all 0.0808
_refine_ls_R_factor_gt 0.0336
_refine_ls_shift/su_max 0.001
_refine_ls_shift/su_mean 0.000
_refine_ls_structure_factor_coef Fsqd
_refine_ls_weighting_details 'calc w=1/[\s^2^(Fo^2^)+(0.0421P)^2^+0.0000P] where P=(Fo^2^+2Fc^2^)/3'
_refine_ls_weighting_scheme calc
_refine_ls_wR_factor_gt 0.0738
_refine_ls_wR_factor_ref 0.0839
_reflns_number_gt 3171
_reflns_number_total 5836
_reflns_threshold_expression >2sigma(I)
_cod_data_source_file 1267-1645.cff
_cod_data_source_block sp13m
_cod_depositor_comments
;
The following automatic conversions were performed:
'_symmetry_cell_setting' value 'Monoclinic' changed to 'monoclinic'
according to '/home/saulius/struct/CIF-dictionaries/cif_core.dic'
dictionary named 'cif_core.dic' version 2.4.1 from 2010-06-29.

Automatic conversion script
Id: cif_fix_enum 1555 2011-01-17 13:19:09Z saulius 

The following automatic conversions were performed:

'_exptl_crystal_density_meas' value 'not measured' was changed to '?'
- the value is perceived as not measured.

Automatic conversion script
Id: cif_fix_values 3008 2015-01-20 13:52:24Z robertas 

The following automatic conversions were performed:

'_atom_sites_solution_hydrogens' value 'difmap and geom' was changed
to 'mixed'.

Automatic conversion script
Id: cif_fix_values 6452 2018-10-05 10:23:21Z andrius 
;
_cod_original_cell_volume 2481.2(3)
_cod_original_sg_symbol_H-M P12(1)/c1
_cod_database_code 8101865

loop_
_symmetry_equiv_pos_as_xyz
'x, y, z'
'-x, y+1/2, -z+1/2'
'-x, -y, -z'
'x, -y-1/2, z-1/2'

loop_
_atom_site_label
_atom_site_type_symbol
_atom_site_fract_x
_atom_site_fract_y
_atom_site_fract_z
_atom_site_U_iso_or_equiv
_atom_site_adp_type
_atom_site_occupancy
_atom_site_symmetry_multiplicity
_atom_site_Wyckoff_symbol
_atom_site_calc_flag
_atom_site_refinement_flags
_atom_site_disorder_assembly
_atom_site_disorder_group
Cd1 Cd -0.46401(2) -0.299574(13) 0.202211(17) 0.06039(10) Uani 1 4 e d . . .
S1 S -0.72200(9) -0.23085(6) 0.20355(7) 0.0773(3) Uani 1 4 e d . . .
S2 S -0.56854(9) -0.24354(5) 0.04034(6) 0.0717(3) Uani 1 4 e d . . .
S3 S -0.36016(8) -0.22874(5) 0.35502(6) 0.0626(2) Uani 1 4 e d . . .
S4 S -0.21159(9) -0.23963(6) 0.18938(7) 0.0803(3) Uani 1 4 e d . . .
O1 O -0.7950(2) -0.19137(14) 0.02027(15) 0.0747(7) Uani 1 4 e d . . .
O2 O -0.1408(2) -0.16794(19) 0.3566(2) 0.1103(10) Uani 1 4 e d . . .
N1 N -0.3910(2) -0.41519(15) 0.13627(18) 0.0581(7) Uani 1 4 e d . . .
N2 N -0.5419(2) -0.41092(14) 0.27467(17) 0.0570(7) Uani 1 4 e d . . .
C1 C -0.3257(3) -0.4134(2) 0.0600(2) 0.0726(10) Uani 1 4 e d . . .
C2 C -0.2976(4) -0.4807(3) 0.0129(3) 0.0811(11) Uani 1 4 e d . . .
C3 C -0.3352(3) -0.5521(3) 0.0447(3) 0.0822(11) Uani 1 4 e d . . .
C4 C -0.3999(3) -0.55406(19) 0.1229(3) 0.0705(10) Uani 1 4 e d . . .
C5 C -0.4280(3) -0.48470(18) 0.1674(2) 0.0542(8) Uani 1 4 e d . . .
C6 C -0.5018(3) -0.48184(18) 0.2506(2) 0.0530(8) Uani 1 4 e d . . .
C7 C -0.5284(3) -0.54826(19) 0.3020(3) 0.0668(9) Uani 1 4 e d . . .
C8 C -0.5980(4) -0.5411(2) 0.3787(3) 0.0745(10) Uani 1 4 e d . . .
C9 C -0.6380(3) -0.4685(2) 0.4018(3) 0.0735(10) Uani 1 4 e d . . .
C10 C -0.6086(3) -0.4046(2) 0.3491(3) 0.0677(9) Uani 1 4 e d . . .
C11 C -0.7040(3) -0.22073(17) 0.0873(2) 0.0598(8) Uani 1 4 e d . . .
C12 C -0.9186(3) -0.1704(2) 0.0459(3) 0.0790(10) Uani 1 4 e d . . .
C13 C -0.9931(3) -0.1306(2) -0.0425(2) 0.0756(10) Uani 1 4 e d . . .
C14 C -1.1213(3) -0.1036(2) -0.0254(3) 0.0833(11) Uani 1 4 e d . . .
C15 C -1.1961(4) -0.0644(2) -0.1117(3) 0.0917(12) Uani 1 4 e d . . .
C16 C -0.2297(3) -0.20966(18) 0.3001(2) 0.0655(9) Uani 1 4 e d . . .
C17 C -0.0201(4) -0.1475(4) 0.3220(4) 0.140(2) Uani 1 4 e d . . .
H17A H -0.0240 -0.1617 0.2542 0.168 Uiso 1 4 e calc R . .
H17B H 0.0505 -0.1757 0.3590 0.168 Uiso 1 4 e calc R . .
C18 C -0.0003(5) -0.0616(4) 0.3342(6) 0.171(3) Uani 1 4 e d . . .
H18A H 0.0209 -0.0541 0.4037 0.206 Uiso 1 4 e calc R . .
H18B H 0.0779 -0.0510 0.3076 0.206 Uiso 1 4 e calc R . .
C19 C -0.0791(6) -0.0012(6) 0.3038(5) 0.170(3) Uani 1 4 e d . . .
H19A H -0.1586 -0.0107 0.3292 0.204 Uiso 1 4 e calc R . .
H19B H -0.0986 -0.0060 0.2338 0.204 Uiso 1 4 e calc R . .
C20 C -0.0479(6) 0.0776(5) 0.3229(5) 0.169(3) Uani 1 4 e d . . .
H20A H -0.1159 0.1103 0.2922 0.254 Uiso 1 4 e calc R . .
H20B H 0.0299 0.0900 0.2980 0.254 Uiso 1 4 e calc R . .
H20C H -0.0362 0.0864 0.3917 0.254 Uiso 1 4 e calc R . .
H1A H -0.3011 -0.3512 0.0313 0.080 Uiso 1 4 e d . . .
H2A H -0.2510 -0.4750 -0.0465 0.080 Uiso 1 4 e d . . .
H3A H -0.3045 -0.5919 0.0043 0.080 Uiso 1 4 e d . . .
H4A H -0.4256 -0.6032 0.1432 0.080 Uiso 1 4 e d . . .
H7A H -0.5069 -0.6018 0.2826 0.080 Uiso 1 4 e d . . .
H8A H -0.6214 -0.5930 0.4062 0.080 Uiso 1 4 e d . . .
H9A H -0.6962 -0.4625 0.4460 0.080 Uiso 1 4 e d . . .
H10A H -0.6413 -0.3532 0.3654 0.080 Uiso 1 4 e d . . .
H12A H -0.9630 -0.2096 0.0788 0.080 Uiso 1 4 e d . . .
H12B H -0.9034 -0.1280 0.1009 0.080 Uiso 1 4 e d . . .
H13A H -1.0109 -0.1795 -0.0939 0.080 Uiso 1 4 e d . . .
H13B H -0.9293 -0.0893 -0.0749 0.080 Uiso 1 4 e d . . .
H14A H -1.0987 -0.0689 0.0348 0.080 Uiso 1 4 e d . . .
H14B H -1.1618 -0.1624 -0.0144 0.080 Uiso 1 4 e d . . .
H15A H -1.1692 -0.0125 -0.1162 0.080 Uiso 1 4 e d . . .
H15B H -1.2933 -0.0401 -0.1000 0.080 Uiso 1 4 e d . . .
H15C H -1.2159 -0.1051 -0.1675 0.080 Uiso 1 4 e d . . .

loop_
_atom_site_aniso_label
_atom_site_aniso_U_11
_atom_site_aniso_U_22
_atom_site_aniso_U_33
_atom_site_aniso_U_23
_atom_site_aniso_U_13
_atom_site_aniso_U_12
Cd1 0.06577(17) 0.04150(13) 0.06931(17) 0.00410(12) -0.00575(11) 0.00019(12)
S1 0.0615(6) 0.0955(7) 0.0744(6) 0.0200(5) 0.0078(5) 0.0128(5)
S2 0.0700(6) 0.0755(6) 0.0701(6) 0.0144(5) 0.0113(5) 0.0238(5)
S3 0.0568(5) 0.0606(5) 0.0713(5) -0.0096(4) 0.0122(4) -0.0095(4)
S4 0.0781(7) 0.0810(7) 0.0867(7) -0.0116(5) 0.0284(5) -0.0137(5)
O1 0.0639(15) 0.0906(18) 0.0670(14) 0.0117(12) 0.0003(11) 0.0228(13)
O2 0.0767(18) 0.133(3) 0.128(2) -0.0546(19) 0.0361(17) -0.0500(17)
N1 0.0611(17) 0.0521(17) 0.0562(16) 0.0019(12) -0.0074(13) 0.0011(13)
N2 0.0615(16) 0.0430(15) 0.0634(17) -0.0015(12) -0.0016(14) 0.0005(12)
C1 0.077(2) 0.078(3) 0.059(2) 0.0042(19) -0.0019(19) 0.003(2)
C2 0.069(3) 0.108(4) 0.066(2) -0.012(2) 0.0091(18) 0.004(2)
C3 0.058(2) 0.086(3) 0.100(3) -0.031(2) 0.004(2) 0.012(2)
C4 0.058(2) 0.050(2) 0.099(3) -0.0138(19) -0.002(2) -0.0001(16)
C5 0.0447(18) 0.0467(19) 0.065(2) -0.0020(15) -0.0142(15) 0.0007(14)
C6 0.0490(18) 0.0386(17) 0.065(2) 0.0001(15) -0.0119(16) -0.0045(13)
C7 0.069(2) 0.0437(18) 0.084(2) -0.0025(18) -0.0006(19) -0.0001(17)
C8 0.076(3) 0.053(2) 0.093(3) 0.0116(19) 0.006(2) -0.0084(18)
C9 0.072(2) 0.077(3) 0.073(2) 0.008(2) 0.0116(18) -0.003(2)
C10 0.074(2) 0.053(2) 0.074(2) -0.0041(18) 0.0030(19) 0.0040(17)
C11 0.059(2) 0.0452(18) 0.071(2) 0.0098(15) -0.0039(16) -0.0005(14)
C12 0.061(2) 0.094(3) 0.082(2) 0.013(2) 0.0098(19) 0.018(2)
C13 0.060(2) 0.089(3) 0.075(2) 0.001(2) 0.0002(18) 0.0154(19)
C14 0.071(2) 0.090(3) 0.081(2) -0.006(2) -0.0132(19) 0.017(2)
C15 0.085(3) 0.081(3) 0.099(3) -0.005(2) -0.022(2) 0.020(2)
C16 0.057(2) 0.053(2) 0.085(2) -0.0053(17) 0.0083(17) -0.0056(16)
C17 0.071(3) 0.168(6) 0.191(5) -0.072(4) 0.055(3) -0.064(3)
C18 0.061(3) 0.165(6) 0.290(8) 0.080(6) 0.027(4) -0.029(4)
C19 0.101(5) 0.218(9) 0.200(7) 0.039(7) 0.056(5) -0.023(6)
C20 0.154(6) 0.157(7) 0.196(6) 0.063(5) 0.024(5) -0.006(5)

loop_
_atom_type_symbol
_atom_type_description
_atom_type_scat_dispersion_real
_atom_type_scat_dispersion_imag
_atom_type_scat_source
C C 0.0033 0.0016 'International Tables Vol C Tables 4.2.6.8 and 6.1.1.4'
H H 0.0000 0.0000 'International Tables Vol C Tables 4.2.6.8 and 6.1.1.4'
N N 0.0061 0.0033 'International Tables Vol C Tables 4.2.6.8 and 6.1.1.4'
O O 0.0106 0.0060 'International Tables Vol C Tables 4.2.6.8 and 6.1.1.4'
S S 0.1246 0.1234 'International Tables Vol C Tables 4.2.6.8 and 6.1.1.4'
Cd Cd -0.8075 1.2024 'International Tables Vol C Tables 4.2.6.8 and 6.1.1.4'

loop_
_geom_angle_atom_site_label_1
_geom_angle_atom_site_label_2
_geom_angle_atom_site_label_3
_geom_angle
_geom_angle_site_symmetry_1
_geom_angle_site_symmetry_3
_geom_angle_publ_flag
N1 Cd1 N2 69.24(9) . . ?
N1 Cd1 S2 95.33(6) . . ?
N2 Cd1 S2 123.29(6) . . ?
N1 Cd1 S3 126.67(6) . . ?
N2 Cd1 S3 99.10(6) . . ?
S2 Cd1 S3 129.73(3) . . ?
N1 Cd1 S4 85.14(7) . . ?
N2 Cd1 S4 134.08(6) . . ?
S2 Cd1 S4 95.60(3) . . ?
S3 Cd1 S4 66.11(3) . . ?
N1 Cd1 S1 133.36(6) . . ?
N2 Cd1 S1 86.48(6) . . ?
S2 Cd1 S1 65.01(3) . . ?
S3 Cd1 S1 95.24(3) . . ?
S4 Cd1 S1 135.83(3) . . ?
C11 S1 Cd1 78.52(11) . . ?
C11 S2 Cd1 91.46(10) . . ?
C16 S3 Cd1 89.60(12) . . ?
C16 S4 Cd1 79.66(11) . . ?
C11 O1 C12 120.2(2) . . ?
C16 O2 C17 120.1(3) . . ?
C5 N1 C1 118.8(3) . . ?
C5 N1 Cd1 119.2(2) . . ?
C1 N1 Cd1 121.5(2) . . ?
C10 N2 C6 119.1(3) . . ?
C10 N2 Cd1 121.5(2) . . ?
C6 N2 Cd1 118.6(2) . . ?
N1 C1 C2 121.8(3) . . ?
C3 C2 C1 119.5(4) . . ?
C4 C3 C2 118.7(3) . . ?
C3 C4 C5 119.9(3) . . ?
N1 C5 C4 121.2(3) . . ?
N1 C5 C6 115.7(3) . . ?
C4 C5 C6 123.1(3) . . ?
N2 C6 C7 120.9(3) . . ?
N2 C6 C5 116.4(3) . . ?
C7 C6 C5 122.8(3) . . ?
C8 C7 C6 119.6(3) . . ?
C9 C8 C7 118.6(3) . . ?
C8 C9 C10 119.6(3) . . ?
N2 C10 C9 122.4(3) . . ?
O1 C11 S1 123.1(2) . . ?
O1 C11 S2 112.1(2) . . ?
S1 C11 S2 124.78(18) . . ?
O1 C12 C13 106.8(3) . . ?
C14 C13 C12 112.6(3) . . ?
C13 C14 C15 113.4(3) . . ?
O2 C16 S4 123.0(2) . . ?
O2 C16 S3 112.4(2) . . ?
S4 C16 S3 124.6(2) . . ?
O2 C17 C18 108.1(4) . . ?
C19 C18 C17 130.2(7) . . ?
C18 C19 C20 123.7(7) . . ?

loop_
_geom_bond_atom_site_label_1
_geom_bond_atom_site_label_2
_geom_bond_distance
_geom_bond_site_symmetry_2
_geom_bond_publ_flag
Cd1 N1 2.352(3) . ?
Cd1 N2 2.354(2) . ?
Cd1 S2 2.5492(8) . ?
Cd1 S3 2.5533(8) . ?
Cd1 S4 2.8822(10) . ?
Cd1 S1 2.9661(9) . ?
S1 C11 1.668(3) . ?
S2 C11 1.700(3) . ?
S3 C16 1.700(3) . ?
S4 C16 1.663(3) . ?
O1 C11 1.336(3) . ?
O1 C12 1.447(4) . ?
O2 C16 1.338(4) . ?
O2 C17 1.468(4) . ?
N1 C5 1.340(4) . ?
N1 C1 1.348(4) . ?
N2 C10 1.340(4) . ?
N2 C6 1.340(4) . ?
C1 C2 1.376(5) . ?
C2 C3 1.373(5) . ?
C3 C4 1.367(5) . ?
C4 C5 1.388(4) . ?
C5 C6 1.488(5) . ?
C6 C7 1.390(4) . ?
C7 C8 1.388(4) . ?
C8 C9 1.363(5) . ?
C9 C10 1.373(5) . ?
C12 C13 1.522(5) . ?
C13 C14 1.481(5) . ?
C14 C15 1.498(5) . ?
C17 C18 1.485(8) . ?
C18 C19 1.353(8) . ?
C19 C20 1.400(9) . ?
